data_9009472
loop_
_publ_author_name
'Merlino, S.'

_publ_section_title
;
 Gyrolite: its crystal structure and crystal chemistry
 Note: x-coordinate of O102 adjusted to match reported bond lengths
 Note: occupancies invented to match formula
;
_journal_name_full 'Mineralogical Magazine'
_journal_page_first 377
_journal_page_last 387
_journal_paper_doi 10.1180/minmag.1988.052.366.09
_journal_volume 52
_journal_year 1988
_chemical_compound_source 'Qarusait, Greenland'
_chemical_formula_sum 'Al Ca16 H28 Na O82 Si23'
_chemical_name_mineral Gyrolite
_space_group_IT_number 2
_symmetry_space_group_name_Hall '-P 1'
_symmetry_space_group_name_H-M 'P -1'
_cell_angle_alpha 95.7
_cell_angle_beta 91.5
_cell_angle_gamma 120.0
_cell_formula_units_Z 1
_cell_length_a 9.74
_cell_length_b 9.74
_cell_length_c 22.40
_cell_volume 1824.129
_database_code_amcsd 0014488
_exptl_crystal_density_diffrn 2.437
_cod_original_formula_sum 'Na Ca16 Si23 Al O82 H28'
_cod_database_code 9009472

loop_
_space_group_symop_operation_xyz
x,y,z
-x,-y,-z

loop_
_atom_site_label
_atom_site_fract_x
_atom_site_fract_y
_atom_site_fract_z
_atom_site_occupancy
_atom_site_U_iso_or_equiv
_atom_site_type_symbol
_atom_site_attached_hydrogens
Na 0.00000 0.00000 0.50000 1.00000 0.17351 Na 0
Ca10 0.70480 0.39020 0.16730 1.00000 0.00038 Ca 0
Ca20 0.27620 0.10140 0.14460 1.00000 0.00038 Ca 0
Ca21 -0.01760 0.24250 0.14480 1.00000 0.00038 Ca 0
Ca22 -0.15960 -0.19410 0.14470 1.00000 0.00038 Ca 0
Ca30 0.42590 0.53570 0.16840 1.00000 0.00038 Ca 0
Ca31 -0.43870 -0.03110 0.16820 1.00000 0.00038 Ca 0
Ca32 0.12810 -0.32990 0.16740 1.00000 0.00038 Ca 0
Si10 0.21930 0.32840 0.03310 0.96000 0.00051 Si 0
Al10 0.21930 0.32840 0.03310 0.04000 0.00051 Al 0
Si11 0.30860 0.09520 -0.03290 0.93000 0.00051 Si 0
Al11 0.30860 0.09520 -0.03290 0.07000 0.00051 Al 0
Si12 0.11300 0.80120 0.03280 0.96000 0.00051 Si 0
Al12 0.11300 0.80120 0.03280 0.04000 0.00051 Al 0
Si20 0.34470 0.68380 0.04850 1.00000 0.00051 Si 0
Si30 0.42670 0.33190 0.28290 1.00000 0.00051 Si 0
Si31 0.82380 0.22150 0.28310 0.96000 0.00051 Si 0
Al31 0.82380 0.22150 0.28310 0.04000 0.00051 Al 0
Si32 0.93670 0.73010 0.28180 1.00000 0.00051 Si 0
Si40 0.18730 0.46020 0.28200 1.00000 0.00051 Si 0
Si41 0.69960 0.85440 0.28080 1.00000 0.00051 Si 0
Si42 0.30560 0.96990 0.28000 0.96000 0.00051 Si 0
Al42 0.30560 0.96990 0.28000 0.04000 0.00051 Al 0
Si50 0.74610 0.45280 0.35570 0.93000 0.00051 Si 0
Al50 0.74610 0.45280 0.35570 0.07000 0.00051 Al 0
Si60 0.41690 0.78890 0.35160 0.80000 0.00051 Si 0
Al60 0.41690 0.78890 0.35160 0.20000 0.00051 Al 0
O10 0.24160 0.30110 0.10080 1.00000 0.00063 O 0
O11 0.23720 0.00920 -0.09990 1.00000 0.00063 O 0
O12 0.06630 0.81430 0.10020 1.00000 0.00063 O 0
O20 0.51660 0.13800 0.11650 1.00000 0.00063 O 0
O21 -0.07170 0.43640 0.11640 1.00000 0.00063 O 0
O22 -0.36710 -0.45220 0.11600 1.00000 0.00063 O 0
O30 0.18510 0.48710 0.21270 1.00000 0.00063 O 0
O31 0.63910 0.79630 0.21000 1.00000 0.00063 O 0
O32 0.32340 0.93590 0.20960 1.00000 0.00063 O 0
O40 0.46590 0.34200 0.21380 1.00000 0.00063 O 0
O41 0.77700 0.21930 0.21300 1.00000 0.00063 O 0
O42 0.89810 0.65570 0.21260 1.00000 0.00063 O 0
O50 0.04000 0.06380 0.18780 1.00000 0.00063 O 0
O60 0.36170 0.70790 0.12050 1.00000 0.00063 O 0
O70 0.25410 0.22870 -0.02070 1.00000 0.00063 O 0
O71 0.24180 0.97940 0.02020 1.00000 0.00063 O 0
O72 0.02950 0.26600 0.02020 1.00000 0.00063 O 0
O80 0.32800 0.51550 0.02160 1.00000 0.00063 O 0
O81 0.49590 0.81880 0.02300 1.00000 0.00063 O 0
O82 0.19210 0.68840 0.02140 1.00000 0.00063 O 0
O90 0.30110 0.39170 0.29850 1.00000 0.00063 O 0
O91 0.77000 0.04240 0.29960 1.00000 0.00063 O 0
O92 0.12050 0.85750 0.29550 1.00000 0.00063 O 0
O100 0.34000 0.15180 0.29940 1.00000 0.00063 O 0
O101 0.01750 0.32690 0.29990 1.00000 0.00063 O 0
O102 0.84530 0.82990 0.29850 1.00000 0.00063 O 0
O110 0.43660 0.81930 0.42410 1.00000 0.00063 O 0
O111 0.76860 0.48170 0.42680 1.00000 0.00063 O 0
O120 0.24400 0.62360 0.32520 1.00000 0.00063 O 0
O121 0.56200 0.76690 0.32390 1.00000 0.00063 O 0
O122 0.42120 0.93850 0.32140 1.00000 0.00063 O 0
O130 0.58020 0.43800 0.33040 1.00000 0.00063 O 0
O131 0.74020 0.28700 0.32710 1.00000 0.00063 O 0
O132 0.89040 0.59700 0.32460 1.00000 0.00063 O 0
Ca4 0.33020 0.67180 0.49830 1.00000 0.05193 Ca 0
Wat1 0.29190 0.87400 0.54640 1.00000 0.11019 O 2
Wat2 0.07840 0.54750 0.43910 1.00000 0.10132 O 2
Wat3 0.39310 0.48920 0.44780 1.00000 0.15198 O 2
Wat4 0.58770 0.83030 0.55820 1.00000 0.15958 O 2
Wat5 0.76840 0.77480 0.44220 1.00000 0.18998 O 2
Wat6 0.94700 0.82550 0.58640 1.00000 0.20644 O 2
Wat7 0.86870 0.11740 0.54890 1.00000 0.19758 O 2

loop_
_cod_changelog_entry_id
_cod_changelog_entry_author
_cod_changelog_entry_date
_cod_changelog_entry_text
1
;cod-tools version 3.8.0
Id: cif_guess_AMCSD_atom_types 9574 2023-05-10 09:00:05Z saulius
;
2023-05-10T18:51:48+03:00
;Derived atom types and hydrogen counts
from atom names that follow the AMCSD naming convention
(Wat == water, O-H == hydroxyl).
;

loop_
_cod_related_entry_id
_cod_related_entry_database
_cod_related_entry_code
1 AMCSD 0014488
